data_9010639
loop_
_publ_author_name
'Hawthorne, F. C.'
'Harlow, G. E.'

_publ_section_title
;The crystal chemistry of Al-rich amphiboles: sadanagaite and
 potassic-ferrisadanagaite Locality: Dattaw mine, Mogok Stone Tract, Mandalay
 Division, Myanmar
;
_journal_name_full 'The Canadian Mineralogist'
_journal_page_first 151
_journal_page_last 162
_journal_paper_doi 10.3749/canmin.46.1.151
_journal_volume 46
_journal_year 2008
_chemical_compound_source 'Dattaw mine, Mogok Stone Tract, Mandalay Division, Myanmar'
_chemical_formula_sum
;Al3.7 Ca1.95 Cr0.07 F0.42 Fe0.22 H1.58 K0.17 Mg3.35 Na0.86 O23.58 Si5.5
 Ti0.16
;
_chemical_name_mineral Magneiosadanagaite
_space_group_IT_number 12
_symmetry_space_group_name_Hall '-C 2y'
_symmetry_space_group_name_H-M 'C 1 2/m 1'
_cell_angle_alpha 90
_cell_angle_beta 105.36
_cell_angle_gamma 90
_cell_formula_units_Z 2
_cell_length_a 9.857
_cell_length_b 17.899
_cell_length_c 5.318
_cell_volume 904.743
_database_code_amcsd 0006160
_exptl_crystal_density_diffrn 3.123
_cod_original_formula_sum 'Na.86 K.17 Ca1.95 Mg3.35 Fe.22 Al3.7 Ti.16 Cr.07 Si5.5 O23.58 (F.42 H1.58)'
_cod_database_code 9010639

loop_
_space_group_symop_operation_xyz
x,y,z
1/2+x,1/2+y,z
x,-y,z
1/2+x,1/2-y,z
-x,y,-z
1/2-x,1/2+y,-z
-x,-y,-z
1/2-x,1/2-y,-z

loop_
_atom_site_aniso_label
_atom_site_aniso_U_11
_atom_site_aniso_U_22
_atom_site_aniso_U_33
_atom_site_aniso_U_12
_atom_site_aniso_U_13
_atom_site_aniso_U_23
CaM4 0.01220 0.00910 0.01000 0.00000 0.00390 0.00000
NaM4 0.01220 0.00910 0.01000 0.00000 0.00390 0.00000
MgM1 0.00890 0.00730 0.00520 0.00000 0.00180 0.00000
Fe2+M1 0.00890 0.00730 0.00520 0.00000 0.00180 0.00000
AlM2 0.00530 0.00540 0.00490 0.00000 0.00120 0.00000
TiM2 0.00530 0.00540 0.00490 0.00000 0.00120 0.00000
CrM2 0.00530 0.00540 0.00490 0.00000 0.00120 0.00000
MgM2 0.00530 0.00540 0.00490 0.00000 0.00120 0.00000
MgM3 0.00830 0.00520 0.00540 0.00000 0.00090 0.00000
Fe2+M3 0.00830 0.00520 0.00540 0.00000 0.00090 0.00000
SiT1 0.01110 0.01050 0.00980 -0.00080 0.00200 -0.00010
AlT1 0.01110 0.01050 0.00980 -0.00080 0.00200 -0.00010
SiT2 0.01020 0.00910 0.00840 0.00010 0.00210 0.00050
AlT2 0.01020 0.00910 0.00840 0.00010 0.00210 0.00050
O1 0.01020 0.01670 0.00970 -0.00290 0.00230 -0.00070
O2 0.01180 0.01030 0.00980 0.00020 0.00120 0.00150
O-H3 0.01500 0.01520 0.01400 0.00000 0.00310 0.00000
F3 0.01500 0.01520 0.01400 0.00000 0.00310 0.00000
O4 0.01770 0.00970 0.01230 0.00060 0.00680 0.00070
O5 0.01220 0.01390 0.01270 -0.00130 0.00130 0.00310
O6 0.01160 0.01460 0.01450 0.00140 0.00100 -0.00340
O7 0.01640 0.01510 0.01920 0.00000 0.00670 0.00000

loop_
_atom_site_label
_atom_site_fract_x
_atom_site_fract_y
_atom_site_fract_z
_atom_site_occupancy
_atom_site_U_iso_or_equiv
_atom_site_type_symbol
_atom_site_attached_hydrogens
NaAm 0.01700 0.50000 0.03900 0.18000 0.02920 Na 0
KAm 0.01700 0.50000 0.03900 0.02500 0.02920 K 0
KAm* 0.04900 0.50000 0.10600 0.06000 0.02920 K 0
NaA2 0.50000 -0.02980 0.00000 0.22500 0.02920 Na 0
CaM4 0.00000 0.28115 0.50000 0.97500 0.01030 Ca 0
NaM4 0.00000 0.28115 0.50000 0.02500 0.01030 Na 0
MgM1 0.00000 0.08994 0.50000 0.93500 0.00710 Mg 0
Fe2+M1 0.00000 0.08994 0.50000 0.06500 0.00710 Fe 0
AlM2 0.00000 0.17641 0.00000 0.60000 0.00520 Al 0
TiM2 0.00000 0.17641 0.00000 0.08000 0.00520 Ti 0
CrM2 0.00000 0.17641 0.00000 0.03500 0.00520 Cr 0
MgM2 0.00000 0.17641 0.00000 0.28500 0.00520 Mg 0
MgM3 0.00000 0.00000 0.00000 0.91000 0.00650 Mg 0
Fe2+M3 0.00000 0.00000 0.00000 0.09000 0.00650 Fe 0
SiT1 0.27989 0.08649 0.30485 0.51500 0.01060 Si 0
AlT1 0.27989 0.08649 0.30485 0.48500 0.01060 Al 0
SiT2 0.29138 0.17420 0.81875 0.86000 0.00930 Si 0
AlT2 0.29138 0.17420 0.81875 0.14000 0.00930 Al 0
O1 0.10412 0.09060 0.21240 1.00000 0.01220 O 0
O2 0.11794 0.17446 0.74160 1.00000 0.01100 O 0
O-H3 0.10850 0.00000 0.71350 0.79000 0.01490 O 1
F3 0.10850 0.00000 0.71350 0.21000 0.01490 F 0
O4 0.37010 0.25257 0.79330 1.00000 0.01270 O 0
O5 0.35220 0.14183 0.11770 1.00000 0.01330 O 0
O6 0.34200 0.11722 0.61270 1.00000 0.01400 O 0
O7 0.33700 0.00000 0.27530 1.00000 0.01650 O 0

loop_
_cod_changelog_entry_id
_cod_changelog_entry_author
_cod_changelog_entry_date
_cod_changelog_entry_text
1
;cod-tools version 3.8.0
Id: cif_guess_AMCSD_atom_types 9581 2023-05-17 12:35:41Z saulius
;
2023-05-18T11:41:12+03:00
;Derived atom types and hydrogen counts
from atom names that follow the AMCSD naming convention
(Wat == water, O-H == hydroxyl).
;
2
;cod-tools version 3.10.1
Id: cif_fix_AMCSD_aniso_labels 10200 2024-08-01 14:09:44Z saulius
;
2024-08-02T12:21:33+03:00
;Changed the following '_atom_site_aniso_label' values:
'OH3' -> 'O-H3'
;

loop_
_cod_related_entry_id
_cod_related_entry_database
_cod_related_entry_code
1 AMCSD 0006160
